data_2005822
loop_
_publ_author_name
'Churakov, A. V.'
'Kuz'mina, L. G.'

_publ_section_title
;
 Trichloro[\h^5^-(trimethylstannyl)cyclopentadienyl]titanium
;
_journal_issue 12
_journal_name_full 'Acta Crystallographica Section C'
_journal_page_first 3037
_journal_page_last 3038
_journal_paper_doi 10.1107/S0108270196011365
_journal_volume 52
_journal_year 1996
_chemical_formula_iupac '[Ti Cl3 (C8 H13 Sn)]'
_chemical_formula_moiety 'C8 H13 Cl3 Sn Ti'
_chemical_formula_sum 'C8 H13 Cl3 Sn Ti'
_chemical_formula_weight 382.12
_chemical_name_systematic ' [(Trimethylstannyl)cyclopentadienyl]titaniumtrichloride'
_space_group_IT_number 33
_symmetry_cell_setting orthorhombic
_symmetry_space_group_name_Hall 'P 2c -2n'
_symmetry_space_group_name_H-M 'P n a 21'
_cell_angle_alpha 90.00
_cell_angle_beta 90.00
_cell_angle_gamma 90.00
_cell_formula_units_Z 4
_cell_length_a 16.164(8)
_cell_length_b 7.194(5)
_cell_length_c 11.923(5)
_cell_measurement_reflns_used 25
_cell_measurement_temperature 293(2)
_cell_measurement_theta_max 13
_cell_measurement_theta_min 11
_cell_volume 1386.5(13)
_computing_molecular_graphics 'SHELXTL-Plus (Sheldrick, 1991)'
_computing_publication_material SHELXTL-Plus
_computing_structure_refinement 'SHELXL93 (Sheldrick, 1993)'
_computing_structure_solution 'SHELXS86 (Sheldrick, 1990)'
_diffrn_ambient_temperature 290(2)
_diffrn_measurement_device 'Enraf-Nonius CAD-4'
_diffrn_measurement_method \w
_diffrn_radiation_monochromator graphite
_diffrn_radiation_source 'fine-focus sealed tube'
_diffrn_radiation_type 'Mo K\a'
_diffrn_radiation_wavelength 0.71069
_diffrn_reflns_av_R_equivalents 0.0000
_diffrn_reflns_av_sigmaI/netI 0.0360
_diffrn_reflns_limit_h_max 22
_diffrn_reflns_limit_h_min 0
_diffrn_reflns_limit_k_max 10
_diffrn_reflns_limit_k_min 0
_diffrn_reflns_limit_l_max 16
_diffrn_reflns_limit_l_min 0
_diffrn_reflns_number 1856
_diffrn_reflns_theta_max 29.96
_diffrn_reflns_theta_min 2.52
_diffrn_standards_decay_% 0
_diffrn_standards_interval_time 120
_diffrn_standards_number 3
_exptl_absorpt_coefficient_mu 2.915
_exptl_absorpt_correction_type none
_exptl_crystal_colour dark-yellow
_exptl_crystal_density_diffrn 1.831
_exptl_crystal_density_meas ?
_exptl_crystal_description block
_exptl_crystal_F_000 736
_exptl_crystal_size_max 0.5
_exptl_crystal_size_mid 0.3
_exptl_crystal_size_min 0.3
_refine_diff_density_max 0.632
_refine_diff_density_min -0.925
_refine_ls_abs_structure_details 'Flack (1983)'
_refine_ls_abs_structure_Flack 0.12(6)
_refine_ls_extinction_coef 0.0009(4)
_refine_ls_extinction_method SHELXL
_refine_ls_goodness_of_fit_all 1.043
_refine_ls_goodness_of_fit_obs 1.168
_refine_ls_hydrogen_treatment noref
_refine_ls_matrix_type full
_refine_ls_number_parameters 122
_refine_ls_number_reflns 1856
_refine_ls_number_restraints 1
_refine_ls_restrained_S_all 1.042
_refine_ls_restrained_S_obs 1.167
_refine_ls_R_factor_all 0.0666
_refine_ls_R_factor_obs 0.0351
_refine_ls_shift/esd_max -0.001
_refine_ls_shift/esd_mean 0.000
_refine_ls_structure_factor_coef Fsqd
_refine_ls_weighting_details 'w = 1/[\s^2^(Fo^2^)+(0.0494P)^2^] where P=(Fo^2^+2Fc^2^)/3'
_refine_ls_weighting_scheme calc
_refine_ls_wR_factor_all 0.0913
_refine_ls_wR_factor_obs 0.0824
_reflns_number_observed 1244
_reflns_number_total 1856
_reflns_observed_criterion I>2\s(I)
_cod_data_source_file sk1054.cif
_cod_data_source_block t
_cod_depositor_comments
;
The following automatic conversions were performed:

'_exptl_crystal_density_meas' value 'not measured' was changed to '?'
- the value is perceived as not measured.

Automatic conversion script
Id: cif_fix_values 3008 2015-01-20 13:52:24Z robertas 

The following automatic conversions were performed:

'_refine_ls_weighting_scheme' value 'calc w =
1/[\s^2^(Fo^2^)+(0.0494P)^2^] where P=(Fo^2^+2Fc^2^)/3' was changed
to 'calc'. New tag '_refine_ls_weighting_details' was created. The
value of the new tag was set to 'w = 1/[\s^2^(Fo^2^)+(0.0494P)^2^]
where P=(Fo^2^+2Fc^2^)/3'.

Automatic conversion script
Id: cif_fix_values 3143 2015-03-26 13:38:13Z robertas 
;
_cod_original_formula_sum 'C8 H13 Cl3 Sn1 Ti1'
_cod_database_code 2005822
_cod_database_fobs_code 2005822

loop_
_symmetry_equiv_pos_as_xyz
'x, y, z'
'-x, -y, z+1/2'
'x+1/2, -y+1/2, z'
'-x+1/2, y+1/2, z+1/2'

loop_
_atom_site_aniso_label
_atom_site_aniso_U_11
_atom_site_aniso_U_22
_atom_site_aniso_U_33
_atom_site_aniso_U_12
_atom_site_aniso_U_13
_atom_site_aniso_U_23
Sn 0.0556(3) 0.0579(3) 0.0503(2) 0.0052(2) -0.0029(4) -0.0015(4)
Ti 0.0542(7) 0.0494(6) 0.0570(7) 0.0053(6) 0.0013(7) 0.0057(7)
Cl(1) 0.0930(15) 0.0622(13) 0.0617(12) -0.0088(11) -0.0035(11) 0.0138(11)
Cl(2) 0.0634(13) 0.086(2) 0.156(3) -0.0071(13) -0.025(2) 0.010(2)
Cl(3) 0.133(2) 0.092(2) 0.0689(14) 0.043(2) 0.026(2) -0.001(2)
C(1) 0.049(3) 0.049(4) 0.058(6) 0.010(3) 0.000(3) 0.003(4)
C(2) 0.057(4) 0.049(4) 0.072(5) 0.011(4) -0.004(4) -0.019(5)
C(3) 0.076(5) 0.044(5) 0.092(7) 0.004(4) -0.014(5) -0.023(5)
C(4) 0.066(4) 0.059(5) 0.103(7) -0.001(4) -0.010(7) 0.026(8)
C(5) 0.060(5) 0.071(6) 0.065(5) 0.012(5) -0.001(4) 0.021(5)
C(6) 0.080(6) 0.079(6) 0.076(6) -0.001(5) 0.011(5) 0.004(6)
C(7) 0.070(6) 0.130(10) 0.075(6) -0.009(6) -0.020(5) 0.022(7)
C(8) 0.083(6) 0.082(7) 0.126(11) 0.001(6) -0.005(6) -0.041(7)

loop_
_atom_site_label
_atom_site_occupancy
_atom_site_fract_x
_atom_site_fract_y
_atom_site_fract_z
_atom_site_U_iso_or_equiv
_atom_site_thermal_displace_type
_atom_site_calc_flag
_atom_site_refinement_flags
_atom_site_type_symbol
Sn 1 -0.23951(3) -0.08689(7) 0.00040(6) 0.0546(2) Uani d . Sn
Ti 1 -0.00396(9) -0.0047(2) 0.06976(14) 0.0536(3) Uani d . Ti
Cl(1) 1 -0.0486(2) -0.2142(3) 0.1936(2) 0.0723(6) Uani d . Cl
Cl(2) 1 0.1191(2) 0.0758(4) 0.1413(3) 0.1018(10) Uani d . Cl
Cl(3) 1 0.0291(2) -0.1804(4) -0.0765(2) 0.0982(9) Uani d . Cl
C(1) 1 -0.1350(5) 0.0972(10) 0.0268(6) 0.052(2) Uani d . C
C(2) 1 -0.1116(5) 0.1836(10) 0.1302(8) 0.059(2) Uani d . C
H(2A) 1 -0.1410(5) 0.1707(10) 0.2017(8) 0.071 Uiso calc R H
C(3) 1 -0.0451(6) 0.2953(12) 0.1119(9) 0.071(2) Uani d . C
H(3A) 1 -0.0192(6) 0.3758(12) 0.1682(9) 0.085 Uiso calc R H
C(4) 1 -0.0254(5) 0.2929(11) -0.0034(13) 0.076(2) Uani d . C
H(4A) 1 0.0155(5) 0.3710(11) -0.0416(13) 0.091 Uiso calc R H
C(5) 1 -0.0823(5) 0.1695(13) -0.0541(8) 0.065(2) Uani d . C
H(5A) 1 -0.0866(5) 0.1463(13) -0.1349(8) 0.078 Uiso calc R H
C(6) 1 -0.3068(7) -0.0779(14) 0.1549(9) 0.078(3) Uani d . C
H(6B) 1 -0.3651(7) -0.0823(93) 0.1395(10) 0.118 Uiso calc R H
H(6C) 1 -0.2939(33) 0.0351(49) 0.1940(28) 0.118 Uiso calc R H
H(6D) 1 -0.2916(32) -0.1824(56) 0.2004(26) 0.118 Uiso calc R H
C(7) 1 -0.3032(7) 0.0379(18) -0.1357(10) 0.092(4) Uani d . C
H(7C) 1 -0.3416(37) -0.0497(41) -0.1670(45) 0.138 Uiso calc R H
H(7D) 1 -0.2642(9) 0.0745(105) -0.1922(31) 0.138 Uiso calc R H
H(7A) 1 -0.3327(41) 0.1453(67) -0.1096(16) 0.138 Uiso calc R H
C(8) 1 -0.1993(7) -0.3589(15) -0.0362(12) 0.097(4) Uani d . C
H(8D) 1 -0.2448(18) -0.4298(47) -0.0656(82) 0.145 Uiso calc R H
H(8A) 1 -0.1792(57) -0.4167(48) 0.0310(19) 0.145 Uiso calc R H
H(8B) 1 -0.1557(45) -0.3541(19) -0.0908(63) 0.145 Uiso calc R H

loop_
_atom_type_symbol
_atom_type_description
_atom_type_scat_dispersion_real
_atom_type_scat_dispersion_imag
_atom_type_scat_source
C C 0.0033 0.0016 'International Tables Vol C Tables 4.2.6.8 and 6.1.1.4'
H H 0.0000 0.0000 'International Tables Vol C Tables 4.2.6.8 and 6.1.1.4'
Cl Cl 0.1484 0.1585 'International Tables Vol C Tables 4.2.6.8 and 6.1.1.4'
Ti Ti 0.2776 0.4457 'International Tables Vol C Tables 4.2.6.8 and 6.1.1.4'
Sn Sn -0.6537 1.4246 'International Tables Vol C Tables 4.2.6.8 and 6.1.1.4'

loop_
_geom_angle_atom_site_label_1
_geom_angle_atom_site_label_2
_geom_angle_atom_site_label_3
_geom_angle
_geom_angle_publ_flag
C(8) Sn C(7) 112.6(5) yes
C(8) Sn C(6) 111.3(5) yes
C(7) Sn C(6) 113.5(4) yes
C(8) Sn C(1) 110.9(4) yes
C(7) Sn C(1) 103.3(4) yes
C(6) Sn C(1) 104.6(4) yes
Cl(3) Ti Cl(1) 102.30(13) yes
Cl(3) Ti Cl(2) 103.45(14) yes
Cl(1) Ti Cl(2) 102.11(13) yes
Cl(3) Ti C(1) 103.2(2) no
Cl(1) Ti C(1) 93.7(2) no
Cl(2) Ti C(1) 145.1(2) no
Cl(3) Ti C(5) 86.5(3) no
Cl(1) Ti C(5) 127.7(2) no
Cl(2) Ti C(5) 126.1(3) no
C(1) Ti C(5) 35.0(3) no
Cl(3) Ti C(3) 140.5(3) no
Cl(1) Ti C(3) 113.2(3) no
Cl(2) Ti C(3) 86.1(2) no
C(1) Ti C(3) 59.1(3) no
C(5) Ti C(3) 58.4(4) no
Cl(3) Ti C(2) 139.2(2) no
Cl(1) Ti C(2) 86.9(2) no
Cl(2) Ti C(2) 113.4(2) no
C(1) Ti C(2) 36.1(3) no
C(5) Ti C(2) 58.1(3) no
C(3) Ti C(2) 34.1(3) no
Cl(3) Ti C(4) 105.3(4) no
Cl(1) Ti C(4) 144.9(3) no
Cl(2) Ti C(4) 92.1(2) no
C(1) Ti C(4) 59.2(3) no
C(5) Ti C(4) 35.4(3) no
C(3) Ti C(4) 35.3(4) no
C(2) Ti C(4) 58.0(4) no
C(5) C(1) C(2) 105.9(7) yes
C(5) C(1) Sn 127.3(6) yes
C(2) C(1) Sn 126.5(6) yes
C(5) C(1) Ti 73.1(4) no
C(2) C(1) Ti 72.7(4) no
Sn C(1) Ti 123.7(3) no
C(3) C(2) C(1) 109.1(8) yes
C(3) C(2) Ti 72.7(5) no
C(1) C(2) Ti 71.2(4) no
C(2) C(3) C(4) 109.2(8) yes
C(2) C(3) Ti 73.2(4) no
C(4) C(3) Ti 73.3(5) no
C(5) C(4) C(3) 106.1(8) yes
C(5) C(4) Ti 71.4(5) no
C(3) C(4) Ti 71.4(5) no
C(1) C(5) C(4) 109.7(9) yes
C(1) C(5) Ti 71.9(4) no
C(4) C(5) Ti 73.2(5) no

loop_
_geom_bond_atom_site_label_1
_geom_bond_atom_site_label_2
_geom_bond_distance
_geom_bond_publ_flag
Sn C(8) 2.107(10) yes
Sn C(7) 2.121(10) yes
Sn C(6) 2.140(10) yes
Sn C(1) 2.169(8) yes
Ti Cl(3) 2.219(3) yes
Ti Cl(1) 2.230(3) yes
Ti Cl(2) 2.241(3) yes
Ti C(1) 2.299(7) yes
Ti C(5) 2.314(9) yes
Ti C(3) 2.313(8) yes
Ti C(2) 2.320(8) yes
Ti C(4) 2.337(8) yes
C(1) C(5) 1.388(11) yes
C(1) C(2) 1.432(11) yes
C(2) C(3) 1.360(12) yes
C(3) C(4) 1.41(2) yes
C(4) C(5) 1.414(13) yes
